data_1557067
loop_
_publ_author_name
'B\"urger, Marcel'
'Loch, Maximilian N.'
'Jones, Peter G.'
'Werz, Daniel B.'

_publ_section_title
;
 From 1,2-difunctionalisation to cyanide-transfer cascades -- Pd-catalysed
 cyanosulfenylation of internal (oligo)alkynes
;
_journal_issue 7
_journal_name_full 'Chemical Science'
_journal_page_first 1912
_journal_page_last 1917
_journal_paper_doi 10.1039/C9SC04569D
_journal_volume 11
_journal_year 2020
_chemical_formula_sum 'C10 H7 N S'
_chemical_formula_weight 173.23
_space_group_IT_number 2
_space_group_name_Hall '-P 1'
_space_group_name_H-M_alt 'P -1'
_symmetry_cell_setting triclinic
_symmetry_space_group_name_H-M 'P -1'
_atom_sites_solution_hydrogens geom
_atom_sites_solution_primary direct
_atom_sites_solution_secondary difmap
_audit_creation_method SHELXL-97
_audit_update_record
;
2019-08-20 deposited with the CCDC.	2020-01-16 downloaded from the CCDC.
;
_cell_angle_alpha 68.861(8)
_cell_angle_beta 73.292(8)
_cell_angle_gamma 84.246(6)
_cell_formula_units_Z 2
_cell_length_a 6.9027(6)
_cell_length_b 7.3743(6)
_cell_length_c 9.3503(7)
_cell_measurement_reflns_used 7083
_cell_measurement_temperature 100(2)
_cell_measurement_theta_max 29.8490
_cell_measurement_theta_min 3.0660
_cell_volume 425.18(7)
_computing_cell_refinement 'CrysAlisPro 1.171.38.43 (Rigaku OD, 2015)'
_computing_data_collection 'CrysAlisPro 1.171.38.43 (Rigaku OD, 2015)'
_computing_data_reduction 'CrysAlisPro 1.171.38.43 (Rigaku OD, 2015)'
_computing_molecular_graphics 'Siemens XP'
_computing_publication_material SHELXL-97
_computing_structure_refinement 'SHELXL-97 (Sheldrick, 1997)'
_computing_structure_solution 'SHELXS-97 (Sheldrick, 1990)'
_diffrn_ambient_temperature 100(2)
_diffrn_detector_area_resol_mean 16.1419
_diffrn_measured_fraction_theta_full 0.985
_diffrn_measured_fraction_theta_max 0.938
_diffrn_measurement_device_type 'Oxford Diffraction Xcalibur, Eos'
_diffrn_measurement_method \w-scan
_diffrn_radiation_monochromator graphite
_diffrn_radiation_type MoK\a
_diffrn_radiation_wavelength 0.71073
_diffrn_reflns_av_R_equivalents 0.0366
_diffrn_reflns_av_sigmaI/netI 0.0220
_diffrn_reflns_limit_h_max 9
_diffrn_reflns_limit_h_min -9
_diffrn_reflns_limit_k_max 10
_diffrn_reflns_limit_k_min -10
_diffrn_reflns_limit_l_max 13
_diffrn_reflns_limit_l_min -13
_diffrn_reflns_number 22785
_diffrn_reflns_theta_full 30.00
_diffrn_reflns_theta_max 30.97
_diffrn_reflns_theta_min 2.43
_diffrn_source 'fine-focus sealed X-ray tube'
_exptl_absorpt_coefficient_mu 0.316
_exptl_absorpt_correction_T_max 1.00000
_exptl_absorpt_correction_T_min 0.97606
_exptl_absorpt_correction_type multi-scan
_exptl_absorpt_process_details
;
CrysAlisPro 1.171.38.43 (Rigaku Oxford Diffraction, 2015)
Empirical absorption correction using spherical harmonics,
 implemented in SCALE3 ABSPACK scaling algorithm.
;
_exptl_crystal_colour colourless
_exptl_crystal_density_diffrn 1.353
_exptl_crystal_density_method 'not measured'
_exptl_crystal_description block
_exptl_crystal_F_000 180
_exptl_crystal_size_max 0.35
_exptl_crystal_size_mid 0.25
_exptl_crystal_size_min 0.20
_refine_diff_density_max 0.430
_refine_diff_density_min -0.206
_refine_diff_density_rms 0.055
_refine_ls_extinction_method none
_refine_ls_goodness_of_fit_ref 1.052
_refine_ls_hydrogen_treatment constr
_refine_ls_matrix_type full
_refine_ls_number_parameters 110
_refine_ls_number_reflns 2532
_refine_ls_number_restraints 0
_refine_ls_restrained_S_all 1.052
_refine_ls_R_factor_all 0.0377
_refine_ls_R_factor_gt 0.0325
_refine_ls_shift/su_max 0.000
_refine_ls_shift/su_mean 0.000
_refine_ls_structure_factor_coef Fsqd
_refine_ls_weighting_details 'calc w=1/[\s^2^(Fo^2^)+(0.0351P)^2^+0.1941P] where P=(Fo^2^+2Fc^2^)/3'
_refine_ls_weighting_scheme calc
_refine_ls_wR_factor_gt 0.0779
_refine_ls_wR_factor_ref 0.0813
_reflns_number_gt 2286
_reflns_number_total 2532
_reflns_threshold_expression >2sigma(I)
_cod_data_source_file c9sc04569d2.cif
_cod_data_source_block thiete
_cod_depositor_comments
;Adding full bibliography for 1557060--1557069.cif.

 Adding full bibliography for 1557060--1557069.cif.
;
_cod_original_cell_volume 425.18(6)
_cod_database_code 1557067

loop_
_symmetry_equiv_pos_as_xyz
'x, y, z'
'-x, -y, -z'

loop_
_atom_site_label
_atom_site_type_symbol
_atom_site_fract_x
_atom_site_fract_y
_atom_site_fract_z
_atom_site_U_iso_or_equiv
_atom_site_adp_type
_atom_site_occupancy
_atom_site_symmetry_multiplicity
_atom_site_calc_flag
_atom_site_refinement_flags
C1 C 0.6813(2) 0.27485(17) 0.11670(14) 0.0235(3) Uani 1 1 d .
H1 H 0.7089 0.2884 0.0078 0.028 Uiso 1 1 calc R
C2 C 0.83488(19) 0.21287(17) 0.19396(14) 0.0217(2) Uani 1 1 d .
H2 H 0.9655 0.1862 0.1364 0.026 Uiso 1 1 calc R
C3 C 0.79934(17) 0.18986(16) 0.35292(13) 0.0177(2) Uani 1 1 d .
H3 H 0.9041 0.1473 0.4047 0.021 Uiso 1 1 calc R
C4 C 0.60643(16) 0.23031(15) 0.43604(12) 0.0147(2) Uani 1 1 d .
C5 C 0.45395(17) 0.29421(15) 0.35718(13) 0.0165(2) Uani 1 1 d .
C6 C 0.4899(2) 0.31668(16) 0.19669(13) 0.0210(2) Uani 1 1 d .
H6 H 0.3860 0.3594 0.1440 0.025 Uiso 1 1 calc R
C7 C 0.53091(17) 0.21426(15) 0.60136(12) 0.0152(2) Uani 1 1 d .
C8 C 0.33189(17) 0.26385(15) 0.64455(13) 0.0164(2) Uani 1 1 d .
C9 C 0.65256(17) 0.15056(16) 0.71072(13) 0.0183(2) Uani 1 1 d .
C10 C 0.20834(18) 0.26248(17) 0.80485(14) 0.0211(2) Uani 1 1 d .
H10A H 0.2792 0.1887 0.8850 0.032 Uiso 1 1 calc R
H10B H 0.0769 0.2016 0.8309 0.032 Uiso 1 1 calc R
H10C H 0.1879 0.3963 0.8039 0.032 Uiso 1 1 calc R
N1 N 0.75174(17) 0.09893(17) 0.79757(13) 0.0258(2) Uani 1 1 d .
S1 S 0.22770(4) 0.33266(4) 0.48490(3) 0.01811(9) Uani 1 1 d .

loop_
_atom_site_aniso_label
_atom_site_aniso_U_11
_atom_site_aniso_U_22
_atom_site_aniso_U_33
_atom_site_aniso_U_23
_atom_site_aniso_U_13
_atom_site_aniso_U_12
C1 0.0378(7) 0.0186(5) 0.0138(5) -0.0064(4) -0.0062(5) 0.0016(5)
C2 0.0271(6) 0.0180(5) 0.0172(5) -0.0073(4) -0.0011(4) 0.0026(4)
C3 0.0189(5) 0.0161(5) 0.0174(5) -0.0062(4) -0.0042(4) 0.0018(4)
C4 0.0183(5) 0.0127(4) 0.0133(4) -0.0046(4) -0.0045(4) 0.0000(4)
C5 0.0198(5) 0.0139(4) 0.0164(5) -0.0052(4) -0.0063(4) 0.0009(4)
C6 0.0316(6) 0.0169(5) 0.0171(5) -0.0046(4) -0.0127(5) 0.0019(4)
C7 0.0171(5) 0.0158(5) 0.0137(5) -0.0057(4) -0.0049(4) -0.0007(4)
C8 0.0178(5) 0.0159(5) 0.0155(5) -0.0058(4) -0.0039(4) -0.0014(4)
C9 0.0188(5) 0.0211(5) 0.0155(5) -0.0074(4) -0.0037(4) -0.0014(4)
C10 0.0197(5) 0.0235(5) 0.0191(5) -0.0105(4) 0.0009(4) -0.0017(4)
N1 0.0247(5) 0.0346(6) 0.0209(5) -0.0097(4) -0.0101(4) 0.0004(4)
S1 0.01626(14) 0.01824(14) 0.02055(14) -0.00625(10) -0.00734(10) 0.00191(9)

loop_
_atom_type_symbol
_atom_type_description
_atom_type_scat_dispersion_real
_atom_type_scat_dispersion_imag
_atom_type_scat_source
C C 0.0033 0.0016 'International Tables Vol C Tables 4.2.6.8 and 6.1.1.4'
H H 0.0000 0.0000 'International Tables Vol C Tables 4.2.6.8 and 6.1.1.4'
N N 0.0061 0.0033 'International Tables Vol C Tables 4.2.6.8 and 6.1.1.4'
S S 0.1246 0.1234 'International Tables Vol C Tables 4.2.6.8 and 6.1.1.4'

loop_
_geom_angle_atom_site_label_1
_geom_angle_atom_site_label_2
_geom_angle_atom_site_label_3
_geom_angle
C6 C1 C2 120.97(11)
C3 C2 C1 120.99(11)
C2 C3 C4 118.87(11)
C3 C4 C5 119.74(10)
C3 C4 C7 129.41(10)
C5 C4 C7 110.84(10)
C6 C5 C4 121.31(11)
C6 C5 S1 127.30(9)
C4 C5 S1 111.38(8)
C1 C6 C5 118.11(11)
C8 C7 C9 122.76(10)
C8 C7 C4 114.16(10)
C9 C7 C4 123.08(10)
C7 C8 C10 127.68(11)
C7 C8 S1 111.22(8)
C10 C8 S1 121.10(9)
N1 C9 C7 179.36(13)
C8 S1 C5 92.40(5)

loop_
_geom_bond_atom_site_label_1
_geom_bond_atom_site_label_2
_geom_bond_distance
C1 C6 1.3845(18)
C1 C2 1.3997(18)
C2 C3 1.3837(16)
C3 C4 1.3996(15)
C4 C5 1.4035(16)
C4 C7 1.4465(14)
C5 C6 1.3985(15)
C5 S1 1.7403(12)
C7 C8 1.3678(15)
C7 C9 1.4281(15)
C8 C10 1.4933(15)
C8 S1 1.7323(12)
C9 N1 1.1478(16)

loop_
_geom_torsion_atom_site_label_1
_geom_torsion_atom_site_label_2
_geom_torsion_atom_site_label_3
_geom_torsion_atom_site_label_4
_geom_torsion
C6 C1 C2 C3 0.61(18)
C1 C2 C3 C4 -0.21(17)
C2 C3 C4 C5 -0.41(16)
C2 C3 C4 C7 178.67(11)
C3 C4 C5 C6 0.66(16)
C7 C4 C5 C6 -178.58(10)
C3 C4 C5 S1 179.43(8)
C7 C4 C5 S1 0.19(11)
C2 C1 C6 C5 -0.36(17)
C4 C5 C6 C1 -0.28(17)
S1 C5 C6 C1 -178.83(9)
C3 C4 C7 C8 -179.24(11)
C5 C4 C7 C8 -0.09(13)
C3 C4 C7 C9 0.22(18)
C5 C4 C7 C9 179.37(10)
C9 C7 C8 C10 0.23(18)
C4 C7 C8 C10 179.70(10)
C9 C7 C8 S1 -179.51(8)
C4 C7 C8 S1 -0.05(12)
C7 C8 S1 C5 0.13(9)
C10 C8 S1 C5 -179.63(9)
C6 C5 S1 C8 178.49(11)
C4 C5 S1 C8 -0.18(8)
